data_7208231
loop_
_publ_author_name
'Li, R. K.'
'Ma, Yingying'

_publ_section_title
;
 Chemical engineering of a birefringent crystal transparent in the deep UV
 range
;
_journal_issue 17
_journal_name_full CrystEngComm
_journal_page_first 5421
_journal_paper_doi 10.1039/c2ce25240f
_journal_volume 14
_journal_year 2012
_chemical_formula_sum 'B6 Ba2 Mg O12'
_chemical_formula_weight 555.83
_chemical_melting_point 1273
_chemical_name_systematic
;
?
;
_space_group_IT_number 148
_symmetry_cell_setting trigonal
_symmetry_Int_Tables_number 148
_symmetry_space_group_name_Hall '-R 3'
_symmetry_space_group_name_H-M 'R -3 :H'
_atom_sites_solution_primary direct
_atom_sites_solution_secondary difmap
_audit_creation_method SHELXL-97
_cell_angle_alpha 90.00
_cell_angle_beta 90.00
_cell_angle_gamma 120.00
_cell_formula_units_Z 3
_cell_length_a 7.094(5)
_cell_length_b 7.094(5)
_cell_length_c 16.721(15)
_cell_measurement_reflns_used 965
_cell_measurement_temperature 293
_cell_measurement_theta_max 32.9
_cell_measurement_theta_min 3.5
_cell_volume 728.7(10)
_computing_cell_refinement
;
CrystalClear-SM Expert 2.0 r1 (Rigaku, 2009)
;
_computing_data_collection
;
CrystalClear-SM Expert 2.0 r1 (Rigaku, 2009)
;
_computing_data_reduction
;
CrystalClear-SM Expert 2.0 r1 (Rigaku, 2009)
;
_computing_structure_refinement 'SHELXL-97 (Sheldrick, 1997)'
_computing_structure_solution 'SHELXS-97 (Sheldrick, 1990)'
_diffrn_ambient_temperature 293
_diffrn_detector CCD
_diffrn_detector_area_resol_mean 13.6612
_diffrn_measured_fraction_theta_full 0.989
_diffrn_measured_fraction_theta_max 0.989
_diffrn_measurement_details
;
scan:
Number of images: 180
Slice: -60.0000 - 120.0000
Image width: 1.0000
Exp time: 10.0000
Rotation axis: Omega
Omega: 0.0000
Chi: 54.0000
Phi: 0.0000
XTD: 49.6608
2theta: 29.9237
scan:
Number of images: 180
Slice: -60.0000 - 120.0000
Image width: 1.0000
Exp time: 10.0000
Rotation axis: Omega
Omega: 0.0000
Chi: 54.0000
Phi: 120.0000
XTD: 49.6608
2theta: 29.9237
scan:
Number of images: 180
Slice: -60.0000 - 120.0000
Image width: 1.0000
Exp time: 10.0000
Rotation axis: Omega
Omega: 0.0000
Chi: 54.0000
Phi: 240.0000
XTD: 49.6608
2theta: 29.9237

;
_diffrn_measurement_device
;
XtaLABmini: Fixed Chi 2 circle
;
_diffrn_measurement_device_type
;
Rigaku Mercury375R (2x2 bin mode)
;
_diffrn_measurement_method 'profile data from \w-scans'
_diffrn_measurement_specimen_support Fiber
_diffrn_orient_matrix_type d*Trek
_diffrn_orient_matrix_UB_11 0.005475
_diffrn_orient_matrix_UB_12 -0.153892
_diffrn_orient_matrix_UB_13 0.052721
_diffrn_orient_matrix_UB_21 -0.019468
_diffrn_orient_matrix_UB_22 -0.032540
_diffrn_orient_matrix_UB_23 0.158286
_diffrn_orient_matrix_UB_31 -0.059023
_diffrn_orient_matrix_UB_32 -0.004934
_diffrn_orient_matrix_UB_33 -0.008274
_diffrn_radiation_monochromator 'Graphite Monochromator'
_diffrn_radiation_type MoK\a
_diffrn_radiation_wavelength 0.71075
_diffrn_reflns_av_R_equivalents 0.041
_diffrn_reflns_av_unetI/netI 0.044
_diffrn_reflns_limit_h_max 10
_diffrn_reflns_limit_h_min -10
_diffrn_reflns_limit_k_max 10
_diffrn_reflns_limit_k_min -10
_diffrn_reflns_limit_l_max 22
_diffrn_reflns_limit_l_min -25
_diffrn_reflns_number 3364
_diffrn_reflns_theta_full 33.04
_diffrn_reflns_theta_max 32.9
_diffrn_reflns_theta_min 3.5
_diffrn_source 'Sealed Tube'
_diffrn_source_current 12.0
_diffrn_source_power 0.6
_diffrn_source_voltage 50.0
_exptl_absorpt_coefficient_mu 8.190
_exptl_absorpt_correction_T_max 0.794
_exptl_absorpt_correction_T_min 0.568
_exptl_absorpt_correction_type numerical
_exptl_absorpt_process_details
;
CrystalClear-SM Expert 2.0 r1 (Rigaku, 2009)
;
_exptl_crystal_colour Colorless
_exptl_crystal_density_diffrn 3.800
_exptl_crystal_description plate
_exptl_crystal_F_000 750
_exptl_crystal_size_max 0.12
_exptl_crystal_size_mid 0.10
_exptl_crystal_size_min 0.04
_refine_diff_density_max 1.398
_refine_diff_density_min -2.434
_refine_diff_density_rms 0.302
_refine_ls_extinction_coef 0.0107(9)
_refine_ls_extinction_expression Fc^*^=kFc[1+0.001xFc^2^\l^3^/sin(2\q)]^-1/4^
_refine_ls_extinction_method SHELXL
_refine_ls_goodness_of_fit_ref 1.073
_refine_ls_matrix_type full
_refine_ls_number_parameters 34
_refine_ls_number_reflns 612
_refine_ls_number_restraints 0
_refine_ls_restrained_S_all 1.073
_refine_ls_R_factor_all 0.0321
_refine_ls_R_factor_gt 0.0278
_refine_ls_shift/su_max 0.000
_refine_ls_shift/su_mean 0.000
_refine_ls_structure_factor_coef Fsqd
_refine_ls_weighting_details 'calc w=1/[\s^2^(Fo^2^)+(0.0000P)^2^+2.9059P] where P=(Fo^2^+2Fc^2^)/3'
_refine_ls_weighting_scheme calc
_refine_ls_wR_factor_gt 0.0595
_refine_ls_wR_factor_ref 0.0686
_reflns_number_gt 581
_reflns_number_total 612
_reflns_threshold_expression >2sigma(I)
_cod_data_source_file c2ce25240f.txt
_cod_data_source_block bmboe
_cod_depositor_comments
;
The following automatic conversions were performed:

'_exptl_absorpt_correction_type' value 'Numerical' changed to
'numerical' according to
/home/saulius/struct/CIF-dictionaries/cif_core.dic dictionary named
'cif_core.dic' version 2.4.1 from 2010-06-29.

Automatic conversion script
Id: cif_fix_values 1891 2012-01-12 08:04:46Z andrius 
;
_cod_original_cell_volume 728.7(9)
_cod_original_sg_symbol_H-M R-3(h)
_cod_database_code 7208231

loop_
_symmetry_equiv_pos_as_xyz
'x, y, z'
'-y, x-y, z'
'-x+y, -x, z'
'x+2/3, y+1/3, z+1/3'
'-y+2/3, x-y+1/3, z+1/3'
'-x+y+2/3, -x+1/3, z+1/3'
'x+1/3, y+2/3, z+2/3'
'-y+1/3, x-y+2/3, z+2/3'
'-x+y+1/3, -x+2/3, z+2/3'
'-x, -y, -z'
'y, -x+y, -z'
'x-y, x, -z'
'-x+2/3, -y+1/3, -z+1/3'
'y+2/3, -x+y+1/3, -z+1/3'
'x-y+2/3, x+1/3, -z+1/3'
'-x+1/3, -y+2/3, -z+2/3'
'y+1/3, -x+y+2/3, -z+2/3'
'x-y+1/3, x+2/3, -z+2/3'

loop_
_atom_site_label
_atom_site_type_symbol
_atom_site_fract_x
_atom_site_fract_y
_atom_site_fract_z
_atom_site_U_iso_or_equiv
_atom_site_adp_type
_atom_site_occupancy
_atom_site_symmetry_multiplicity
_atom_site_calc_flag
_atom_site_refinement_flags
Ba Ba 0.6667 0.3333 0.121506(15) 0.01025(18) Uani 1 3 d S
Mg Mg 0.0000 0.0000 0.0000 0.0082(5) Uani 1 6 d S
B B 0.1643(6) 0.7214(6) 0.07825(17) 0.0095(6) Uani 1 1 d .
O1 O 0.2336(4) 0.2375(4) 0.07995(13) 0.0119(4) Uani 1 1 d .
O2 O 0.1183(4) 0.5035(4) 0.07806(14) 0.0154(5) Uani 1 1 d .

loop_
_atom_site_aniso_label
_atom_site_aniso_U_11
_atom_site_aniso_U_22
_atom_site_aniso_U_33
_atom_site_aniso_U_23
_atom_site_aniso_U_13
_atom_site_aniso_U_12
Ba 0.0092(2) 0.0092(2) 0.0123(2) 0.000 0.000 0.00462(10)
Mg 0.0081(8) 0.0081(8) 0.0085(9) 0.000 0.000 0.0041(4)
B 0.0063(14) 0.0114(15) 0.0111(12) 0.0007(10) -0.0006(10) 0.0048(12)
O1 0.0124(11) 0.0082(11) 0.0158(9) -0.0006(7) -0.0012(7) 0.0056(9)
O2 0.0107(11) 0.0096(12) 0.0253(10) -0.0004(8) -0.0004(8) 0.0046(10)

loop_
_atom_type_symbol
_atom_type_description
_atom_type_scat_dispersion_real
_atom_type_scat_dispersion_imag
_atom_type_scat_source
B B 0.0013 0.0007 'International Tables Vol C Tables 4.2.6.8 and 6.1.1.4'
O O 0.0106 0.0060 'International Tables Vol C Tables 4.2.6.8 and 6.1.1.4'
Mg Mg 0.0486 0.0363 'International Tables Vol C Tables 4.2.6.8 and 6.1.1.4'
Ba Ba -0.3244 2.2819 'International Tables Vol C Tables 4.2.6.8 and 6.1.1.4'

loop_
_geom_angle_atom_site_label_1
_geom_angle_atom_site_label_2
_geom_angle_atom_site_label_3
_geom_angle
_geom_angle_site_symmetry_1
_geom_angle_site_symmetry_3
O1 Ba O1 63.08(9) 14 13
O1 Ba O1 63.08(9) 14 15
O1 Ba O1 63.08(9) 13 15
O1 Ba O1 78.75(8) 14 2_655
O1 Ba O1 90.28(9) 13 2_655
O1 Ba O1 140.08(6) 15 2_655
O1 Ba O1 90.28(9) 14 3_665
O1 Ba O1 140.08(6) 13 3_665
O1 Ba O1 78.75(8) 15 3_665
O1 Ba O1 114.37(4) 2_655 3_665
O1 Ba O1 140.08(6) 14 .
O1 Ba O1 78.75(8) 13 .
O1 Ba O1 90.28(9) 15 .
O1 Ba O1 114.37(4) 2_655 .
O1 Ba O1 114.37(4) 3_665 .
O1 Ba O2 106.88(7) 14 3
O1 Ba O2 69.79(8) 13 3
O1 Ba O2 130.92(7) 15 3
O1 Ba O2 48.61(7) 2_655 3
O1 Ba O2 149.92(7) 3_665 3
O1 Ba O2 67.31(7) . 3
O1 Ba O2 69.79(8) 14 1_655
O1 Ba O2 130.92(7) 13 1_655
O1 Ba O2 106.88(7) 15 1_655
O1 Ba O2 67.31(7) 2_655 1_655
O1 Ba O2 48.61(7) 3_665 1_655
O1 Ba O2 149.92(7) . 1_655
O2 Ba O2 113.93(4) 3 1_655
O1 Ba O2 130.92(7) 14 2_665
O1 Ba O2 106.88(7) 13 2_665
O1 Ba O2 69.79(8) 15 2_665
O1 Ba O2 149.92(7) 2_655 2_665
O1 Ba O2 67.31(7) 3_665 2_665
O1 Ba O2 48.61(7) . 2_665
O2 Ba O2 113.93(4) 3 2_665
O2 Ba O2 113.93(4) 1_655 2_665
O1 Ba B 90.10(8) 14 3
O1 Ba B 76.93(8) 13 3
O1 Ba B 138.54(7) 15 3
O1 Ba B 23.63(8) 2_655 3
O1 Ba B 135.68(8) 3_665 3
O1 Ba B 92.39(8) . 3
O2 Ba B 25.32(8) 3 3
O2 Ba B 90.62(8) 1_655 3
O2 Ba B 136.70(8) 2_665 3
O1 Ba B 76.93(8) 14 1_655
O1 Ba B 138.54(7) 13 1_655
O1 Ba B 90.10(8) 15 1_655
O1 Ba B 92.39(8) 2_655 1_655
O1 Ba B 23.63(8) 3_665 1_655
O1 Ba B 135.68(8) . 1_655
O2 Ba B 136.70(8) 3 1_655
O2 Ba B 25.32(8) 1_655 1_655
O2 Ba B 90.62(8) 2_665 1_655
B Ba B 115.32(4) 3 1_655
O1 Ba B 138.54(7) 14 2_665
O1 Ba B 90.10(8) 13 2_665
O1 Ba B 76.93(8) 15 2_665
O1 Ba B 135.68(8) 2_655 2_665
O1 Ba B 92.39(8) 3_665 2_665
O1 Ba B 23.63(8) . 2_665
O2 Ba B 90.62(8) 3 2_665
O2 Ba B 136.70(8) 1_655 2_665
O2 Ba B 25.32(8) 2_665 2_665
B Ba B 115.32(4) 3 2_665
B Ba B 115.32(4) 1_655 2_665
O1 Mg O1 180.0 . 10
O1 Mg O1 94.90(10) . 12
O1 Mg O1 85.10(10) 10 12
O1 Mg O1 85.10(10) . 3
O1 Mg O1 94.90(10) 10 3
O1 Mg O1 180.00(13) 12 3
O1 Mg O1 94.90(10) . 11
O1 Mg O1 85.10(10) 10 11
O1 Mg O1 85.10(10) 12 11
O1 Mg O1 94.90(10) 3 11
O1 Mg O1 85.10(10) . 2
O1 Mg O1 94.90(10) 10 2
O1 Mg O1 94.90(10) 12 2
O1 Mg O1 85.10(10) 3 2
O1 Mg O1 180.00(13) 11 2
O1 Mg Ba 51.34(7) . 13
O1 Mg Ba 128.66(7) 10 13
O1 Mg Ba 128.66(7) 12 13
O1 Mg Ba 51.34(7) 3 13
O1 Mg Ba 128.66(7) 11 13
O1 Mg Ba 51.34(7) 2 13
O1 Mg Ba 128.66(7) . 7_444
O1 Mg Ba 51.34(7) 10 7_444
O1 Mg Ba 51.34(7) 12 7_444
O1 Mg Ba 128.66(7) 3 7_444
O1 Mg Ba 51.34(7) 11 7_444
O1 Mg Ba 128.66(7) 2 7_444
Ba Mg Ba 180.0 13 7_444
O1 B O2 123.4(3) 3_565 3_565
O1 B O2 120.4(3) 3_565 .
O2 B O2 116.2(3) 3_565 .
O1 B Ba 60.42(18) 3_565 1_455
O2 B Ba 167.02(19) 3_565 1_455
O2 B Ba 61.34(17) . 1_455
B O1 Mg 121.1(2) 2_665 .
B O1 Ba 115.30(19) 2_665 13
Mg O1 Ba 91.50(11) . 13
B O1 Ba 96.0(2) 2_665 .
Mg O1 Ba 130.65(10) . .
Ba O1 Ba 101.25(8) 13 .
B O2 B 123.8(3) 2_665 .
B O2 Ba 140.3(2) 2_665 1_455
B O2 Ba 93.3(2) . 1_455

loop_
_geom_bond_atom_site_label_1
_geom_bond_atom_site_label_2
_geom_bond_distance
_geom_bond_site_symmetry_2
Ba O1 2.767(3) 14
Ba O1 2.767(3) 13
Ba O1 2.767(3) 15
Ba O1 2.880(3) 2_655
Ba O1 2.880(3) 3_665
Ba O1 2.880(3) .
Ba O2 2.895(3) 3
Ba O2 2.895(3) 1_655
Ba O2 2.895(3) 2_665
Ba B 3.294(4) 3
Ba B 3.294(4) 1_655
Ba B 3.294(4) 2_665
Mg O1 2.140(3) .
Mg O1 2.140(3) 10
Mg O1 2.140(3) 12
Mg O1 2.140(3) 3
Mg O1 2.140(3) 11
Mg O1 2.140(3) 2
Mg Ba 3.542(3) 13
Mg Ba 3.542(3) 7_444
B O1 1.327(4) 3_565
B O2 1.403(5) 3_565
B O2 1.411(5) .
B Ba 3.294(4) 1_455
O1 B 1.327(4) 2_665
O1 Ba 2.767(3) 13
O2 B 1.403(5) 2_665
O2 Ba 2.895(3) 1_455
